data_2215423
loop_
_publ_author_name
'Butcher, Ray J.'
'Jasinski, Jerry P.'
'Narayana, B.'
'Mayekar, Anil N.'
'Yathirajan, H. S.'

_publ_section_title
;3-Bromo-1-(2,4-dichlorophenyl)-2-methoxy-3-(4-methoxyphenyl)propan-1-one--2-bromo-3-(3-chloro-4-methoxyphenyl)-1-(4-chlorophenyl)-3-methoxypropan-1-one
 (0.91/0.09)
;
_journal_coeditor_code CI2459
_journal_issue 10
_journal_name_full 'Acta Crystallographica Section E'
_journal_page_first o4123
_journal_page_last o4124
_journal_paper_doi 10.1107/S1600536807045977
_journal_volume 63
_journal_year 2007
_chemical_formula_iupac '0.91C17 H15 Br Cl2 O3, 0.09C17 H15 Br Cl2 O3'
_chemical_formula_moiety '0.91(C17 H15 Br Cl2 O3), 0.09(C17 H15 Br Cl2 O3)'
_chemical_formula_sum 'C17 H15 Br Cl2 O3'
_chemical_formula_weight 418.09
_chemical_name_systematic
;
3-Bromo-1-(2,4-dichlorophenyl)-2-methoxy-3-(4-methoxyphenyl)propan-1-one--\
2-bromo-3-(3-chloro-4-methoxyphenyl)-1-(4-chlorophenyl)-3-methoxypropan-1-one
(0.91/0.09)
;
_space_group_IT_number 2
_symmetry_cell_setting triclinic
_symmetry_space_group_name_Hall '-P 1'
_symmetry_space_group_name_H-M 'P -1'
_atom_sites_solution_hydrogens geom
_atom_sites_solution_primary direct
_atom_sites_solution_secondary difmap
_cell_angle_alpha 113.88(2)
_cell_angle_beta 98.649(16)
_cell_angle_gamma 95.991(14)
_cell_formula_units_Z 2
_cell_length_a 7.8013(12)
_cell_length_b 11.190(2)
_cell_length_c 11.438(3)
_cell_measurement_reflns_used 3589
_cell_measurement_temperature 296
_cell_measurement_theta_max 32.3852
_cell_measurement_theta_min 4.7202
_cell_volume 887.4(4)
_computing_cell_refinement '<i>CrysAlisPro</i> (Oxford Diffraction, 2007)'
_computing_data_collection '<i>CrysAlisPro</i> (Oxford Diffraction, 2007)'
_computing_data_reduction '<i>CrysAlisPro</i> (Oxford Diffraction, 2007)'
_computing_molecular_graphics '<i>WinGX</i> (Farrugia, 1999)'
_computing_publication_material '<i>WinGX</i> (Farrugia, 1999)'
_computing_structure_refinement '<i>SHELXL97</i> (Sheldrick, 1997)'
_computing_structure_solution '<i>SHELXS97</i> (Sheldrick, 1997)'
_diffrn_ambient_temperature 296
_diffrn_detector_area_resol_mean 10.5081
_diffrn_measured_fraction_theta_full 0.973
_diffrn_measured_fraction_theta_max 0.799
_diffrn_measurement_device_type 'Oxford Diffraction Gemini R CCD'
_diffrn_measurement_method '\f and \w'
_diffrn_radiation_monochromator graphite
_diffrn_radiation_source 'fine-focus sealed tube'
_diffrn_radiation_type MoK\a
_diffrn_radiation_wavelength 0.71073
_diffrn_reflns_av_R_equivalents 0.0279
_diffrn_reflns_av_sigmaI/netI 0.0960
_diffrn_reflns_limit_h_max 11
_diffrn_reflns_limit_h_min -11
_diffrn_reflns_limit_k_max 16
_diffrn_reflns_limit_k_min -15
_diffrn_reflns_limit_l_max 17
_diffrn_reflns_limit_l_min -16
_diffrn_reflns_number 10321
_diffrn_reflns_theta_full 25.00
_diffrn_reflns_theta_max 32.52
_diffrn_reflns_theta_min 4.74
_diffrn_standards_decay_% 0
_diffrn_standards_number 0
_exptl_absorpt_coefficient_mu 2.627
_exptl_absorpt_correction_T_max 1.00000
_exptl_absorpt_correction_T_min 0.57363
_exptl_absorpt_correction_type multi-scan
_exptl_absorpt_process_details '(CrysAlis RED; Oxford Diffraction, 2007)'
_exptl_crystal_colour 'pale yellow'
_exptl_crystal_density_diffrn 1.565
_exptl_crystal_density_method 'not measured'
_exptl_crystal_description Block
_exptl_crystal_F_000 420
_exptl_crystal_size_max 0.47
_exptl_crystal_size_mid 0.43
_exptl_crystal_size_min 0.24
_refine_diff_density_max 0.727
_refine_diff_density_min -0.410
_refine_ls_extinction_method none
_refine_ls_goodness_of_fit_ref 1.078
_refine_ls_hydrogen_treatment constr
_refine_ls_matrix_type full
_refine_ls_number_parameters 220
_refine_ls_number_reflns 5156
_refine_ls_number_restraints 0
_refine_ls_restrained_S_all 1.078
_refine_ls_R_factor_all 0.1263
_refine_ls_R_factor_gt 0.0476
_refine_ls_shift/su_max 0.001
_refine_ls_shift/su_mean 0.000
_refine_ls_structure_factor_coef Fsqd
_refine_ls_weighting_details 'calc w=1/[\s^2^(Fo^2^)+(0.0715P)^2^] where P=(Fo^2^+2Fc^2^)/3'
_refine_ls_weighting_scheme calc
_refine_ls_wR_factor_gt 0.1182
_refine_ls_wR_factor_ref 0.1556
_reflns_number_gt 2377
_reflns_number_total 5156
_reflns_threshold_expression I>2\s(I)
_cod_data_source_file ci2459.cif
_cod_data_source_block I
_cod_database_code 2215423
_cod_database_fobs_code 2215423

loop_
_symmetry_equiv_pos_as_xyz
'x, y, z'
'-x, -y, -z'

loop_
_atom_site_type_symbol
_atom_site_label
_atom_site_fract_x
_atom_site_fract_y
_atom_site_fract_z
_atom_site_U_iso_or_equiv
_atom_site_adp_type
_atom_site_calc_flag
_atom_site_refinement_flags
_atom_site_occupancy
_atom_site_disorder_assembly
_atom_site_disorder_group
Br Br1 0.82726(6) 0.94242(4) 0.28992(5) 0.0906(2) Uani d . 1 . .
Cl Cl1 0.51820(12) 0.64546(13) 0.37858(10) 0.0805(4) Uani d P 0.911(3) A 1
Cl Cl2 0.93309(16) 0.61933(11) 0.78055(9) 0.0795(3) Uani d . 1 A .
Cl Cl3 1.5542(11) 1.1758(9) 0.4443(12) 0.070(4) Uani d P 0.089(3) A 2
O O1 0.7642(3) 0.6203(3) 0.1876(2) 0.0708(7) Uani d . 1 A .
O O2 1.5216(3) 1.2295(3) 0.2055(3) 0.0773(7) Uani d . 1 A .
O O3 1.1774(3) 0.6884(2) 0.2033(2) 0.0563(6) Uani d . 1 A .
C C1 0.8768(4) 0.6819(3) 0.4134(3) 0.0482(7) Uani d . 1 A .
C C2 0.7306(4) 0.6530(4) 0.4590(3) 0.0568(8) Uani d . 1 . .
H H2 0.6188 0.6455 0.4120 0.068 Uiso calc PR 0.089(3) A 2
C C3 0.7463(5) 0.6348(3) 0.5725(3) 0.0605(8) Uani d . 1 A .
H H3 0.6471 0.6162 0.6025 0.073 Uiso calc R 1 . .
C C4 0.9128(5) 0.6449(3) 0.6396(3) 0.0533(7) Uani d . 1 . .
C C5 1.0618(5) 0.6736(3) 0.5984(3) 0.0596(8) Uani d . 1 A .
H H5 1.1734 0.6803 0.6453 0.072 Uiso calc R 1 . .
C C6 1.0414(4) 0.6920(3) 0.4858(3) 0.0555(8) Uani d . 1 . .
H H6 1.1413 0.7120 0.4571 0.067 Uiso calc R 1 A .
C C7 0.8632(4) 0.6976(3) 0.2893(3) 0.0528(7) Uani d . 1 . .
C C8 0.9821(4) 0.8176(3) 0.2949(3) 0.0521(7) Uani d . 1 A .
H H8 1.0686 0.8582 0.3782 0.063 Uiso calc R 1 . .
C C9 1.0791(4) 0.7814(3) 0.1826(3) 0.0474(7) Uani d . 1 . .
H H9 0.9942 0.7374 0.0987 0.057 Uiso calc R 1 A .
C C10 1.1983(4) 0.9004(3) 0.1866(3) 0.0508(7) Uani d . 1 A .
C C11 1.3367(5) 0.9743(4) 0.2907(3) 0.0606(9) Uani d . 1 . .
H H11 1.3590 0.9505 0.3598 0.073 Uiso calc R 1 A .
C C12 1.4431(5) 1.0832(4) 0.2943(4) 0.0651(9) Uani d . 1 A .
H H12 1.5350 1.1326 0.3659 0.078 Uiso calc PR 0.911(3) A 1
C C13 1.4126(4) 1.1185(3) 0.1917(3) 0.0557(8) Uani d . 1 . .
C C14 1.2783(5) 1.0437(4) 0.0851(4) 0.0631(9) Uani d . 1 A .
H H14 1.2590 1.0654 0.0144 0.076 Uiso calc R 1 . .
C C15 1.1711(4) 0.9348(3) 0.0838(3) 0.0546(8) Uani d . 1 . .
H H15 1.0797 0.8848 0.0120 0.065 Uiso calc R 1 A .
C C16 1.4996(6) 1.2684(5) 0.1019(5) 0.0880(13) Uani d . 1 . .
H H16A 1.5773 1.3512 0.1274 0.132 Uiso calc R 1 A .
H H16B 1.3798 1.2789 0.0818 0.132 Uiso calc R 1 . .
H H16C 1.5270 1.2015 0.0260 0.132 Uiso calc R 1 . .
C C17 1.2483(6) 0.6162(4) 0.0951(3) 0.0718(10) Uani d . 1 . .
H H17A 1.2922 0.5437 0.1065 0.108 Uiso calc R 1 A .
H H17B 1.3430 0.6735 0.0884 0.108 Uiso calc R 1 . .
H H17C 1.1581 0.5820 0.0168 0.108 Uiso calc R 1 . .

loop_
_atom_site_aniso_label
_atom_site_aniso_U_11
_atom_site_aniso_U_22
_atom_site_aniso_U_33
_atom_site_aniso_U_12
_atom_site_aniso_U_13
_atom_site_aniso_U_23
Br1 0.1155(4) 0.0796(3) 0.1043(4) 0.0536(3) 0.0558(3) 0.0469(3)
Cl1 0.0448(5) 0.1334(11) 0.0698(7) 0.0109(6) 0.0141(4) 0.0504(7)
Cl2 0.1141(8) 0.0807(7) 0.0548(5) 0.0195(6) 0.0207(5) 0.0388(5)
Cl3 0.038(5) 0.041(5) 0.107(9) -0.013(4) -0.009(5) 0.022(5)
O1 0.0804(17) 0.0758(17) 0.0433(13) -0.0065(13) 0.0120(12) 0.0181(12)
O2 0.0675(16) 0.0766(18) 0.102(2) -0.0017(13) 0.0239(14) 0.0537(16)
O3 0.0771(15) 0.0559(13) 0.0543(13) 0.0260(11) 0.0272(11) 0.0340(11)
C1 0.0504(17) 0.0484(17) 0.0520(17) 0.0136(13) 0.0217(14) 0.0229(14)
C2 0.0487(17) 0.070(2) 0.0563(19) 0.0089(15) 0.0155(14) 0.0304(17)
C3 0.066(2) 0.065(2) 0.062(2) 0.0114(17) 0.0291(17) 0.0328(17)
C4 0.066(2) 0.0515(18) 0.0498(17) 0.0136(15) 0.0212(15) 0.0252(14)
C5 0.061(2) 0.060(2) 0.068(2) 0.0163(16) 0.0141(16) 0.0358(18)
C6 0.0552(19) 0.0548(18) 0.065(2) 0.0116(15) 0.0243(16) 0.0302(16)
C7 0.0585(19) 0.0526(18) 0.0530(18) 0.0177(15) 0.0235(15) 0.0223(15)
C8 0.066(2) 0.0511(18) 0.0401(15) 0.0113(15) 0.0147(14) 0.0185(14)
C9 0.0609(18) 0.0501(17) 0.0349(15) 0.0118(15) 0.0129(13) 0.0206(13)
C10 0.0539(18) 0.0575(19) 0.0533(18) 0.0174(15) 0.0183(15) 0.0318(16)
C11 0.070(2) 0.066(2) 0.0474(18) 0.0082(18) 0.0003(17) 0.0309(17)
C12 0.066(2) 0.065(2) 0.065(2) 0.0034(18) 0.0036(18) 0.0328(18)
C13 0.0523(18) 0.0565(19) 0.065(2) 0.0113(16) 0.0214(17) 0.0291(17)
C14 0.070(2) 0.076(2) 0.069(2) 0.021(2) 0.0254(19) 0.051(2)
C15 0.064(2) 0.058(2) 0.0446(17) 0.0087(16) 0.0082(14) 0.0258(15)
C16 0.102(3) 0.084(3) 0.103(3) 0.013(2) 0.047(3) 0.058(3)
C17 0.100(3) 0.068(2) 0.059(2) 0.035(2) 0.036(2) 0.0279(18)

loop_
_atom_type_symbol
_atom_type_description
_atom_type_scat_dispersion_real
_atom_type_scat_dispersion_imag
_atom_type_scat_source
C C 0.0033 0.0016 'International Tables Vol C Tables 4.2.6.8 and 6.1.1.4'
H H 0.0000 0.0000 'International Tables Vol C Tables 4.2.6.8 and 6.1.1.4'
Br Br -0.2901 2.4595 'International Tables Vol C Tables 4.2.6.8 and 6.1.1.4'
Cl Cl 0.1484 0.1585 'International Tables Vol C Tables 4.2.6.8 and 6.1.1.4'
O O 0.0106 0.0060 'International Tables Vol C Tables 4.2.6.8 and 6.1.1.4'

loop_
_geom_angle_atom_site_label_1
_geom_angle_atom_site_label_2
_geom_angle_atom_site_label_3
_geom_angle
C13 O2 C16 118.3(3)
C17 O3 C9 112.8(2)
C2 C1 C6 117.6(3)
C2 C1 C7 122.8(3)
C6 C1 C7 119.6(3)
C1 C2 C3 121.8(3)
C1 C2 Cl1 120.9(2)
C3 C2 Cl1 117.2(2)
C1 C2 H2 119.1
C3 C2 H2 119.1
C4 C3 C2 118.1(3)
C4 C3 H3 121.0
C2 C3 H3 121.0
C3 C4 C5 122.2(3)
C3 C4 Cl2 118.3(2)
C5 C4 Cl2 119.5(3)
C6 C5 C4 118.1(3)
C6 C5 H5 120.9
C4 C5 H5 120.9
C5 C6 C1 122.2(3)
C5 C6 H6 118.9
C1 C6 H6 118.9
O1 C7 C1 123.1(3)
O1 C7 C8 120.5(3)
C1 C7 C8 116.4(3)
C7 C8 C9 112.5(3)
C7 C8 Br1 105.6(2)
C9 C8 Br1 111.3(2)
C7 C8 H8 109.1
C9 C8 H8 109.1
Br1 C8 H8 109.1
O3 C9 C10 112.0(3)
O3 C9 C8 101.5(2)
C10 C9 C8 113.2(2)
O3 C9 H9 110.0
C10 C9 H9 110.0
C8 C9 H9 110.0
C15 C10 C11 118.4(3)
C15 C10 C9 120.1(3)
C11 C10 C9 121.5(3)
C10 C11 C12 121.2(3)
C10 C11 H11 119.4
C12 C11 H11 119.4
C13 C12 C11 119.9(3)
C13 C12 Cl3 127.8(5)
C11 C12 Cl3 109.9(5)
C13 C12 H12 120.0
C11 C12 H12 120.0
O2 C13 C14 124.5(3)
O2 C13 C12 115.7(3)
C14 C13 C12 119.8(3)
C13 C14 C15 119.4(3)
C13 C14 H14 120.3
C15 C14 H14 120.3
C10 C15 C14 121.2(3)
C10 C15 H15 119.4
C14 C15 H15 119.4
O2 C16 H16A 109.5
O2 C16 H16B 109.5
H16A C16 H16B 109.5
O2 C16 H16C 109.5
H16A C16 H16C 109.5
H16B C16 H16C 109.5
O3 C17 H17A 109.5
O3 C17 H17B 109.5
H17A C17 H17B 109.5
O3 C17 H17C 109.5
H17A C17 H17C 109.5
H17B C17 H17C 109.5

loop_
_geom_bond_atom_site_label_1
_geom_bond_atom_site_label_2
_geom_bond_distance
Br1 C8 1.952(3)
Cl1 C2 1.746(3)
Cl2 C4 1.736(3)
Cl3 C12 1.641(11)
O1 C7 1.213(4)
O2 C13 1.368(4)
O2 C16 1.412(5)
O3 C17 1.407(4)
O3 C9 1.427(4)
C1 C2 1.383(4)
C1 C6 1.386(4)
C1 C7 1.490(4)
C2 C3 1.383(5)
C2 H2 0.93
C3 C4 1.374(5)
C3 H3 0.93
C4 C5 1.374(5)
C5 C6 1.373(5)
C5 H5 0.93
C6 H6 0.93
C7 C8 1.523(5)
C8 C9 1.523(4)
C8 H8 0.98
C9 C10 1.523(4)
C9 H9 0.98
C10 C15 1.372(4)
C10 C11 1.377(5)
C11 C12 1.383(5)
C11 H11 0.93
C12 C13 1.379(5)
C12 H12 0.93
C13 C14 1.375(5)
C14 C15 1.398(5)
C14 H14 0.93
C15 H15 0.93
C16 H16A 0.96
C16 H16B 0.96
C16 H16C 0.96
C17 H17A 0.96
C17 H17B 0.96
C17 H17C 0.96

loop_
_geom_hbond_atom_site_label_D
_geom_hbond_atom_site_label_H
_geom_hbond_atom_site_label_A
_geom_hbond_site_symmetry_A
_geom_hbond_distance_DH
_geom_hbond_distance_HA
_geom_hbond_distance_DA
_geom_hbond_angle_DHA
C5 H5 O2 2_876 0.93 2.54 3.446(4) 163

loop_
_geom_torsion_atom_site_label_1
_geom_torsion_atom_site_label_2
_geom_torsion_atom_site_label_3
_geom_torsion_atom_site_label_4
_geom_torsion
C6 C1 C2 C3 0.1(5)
C7 C1 C2 C3 178.0(3)
C6 C1 C2 Cl1 177.1(3)
C7 C1 C2 Cl1 -5.0(5)
C1 C2 C3 C4 -0.6(5)
Cl1 C2 C3 C4 -177.8(3)
C2 C3 C4 C5 0.7(5)
C2 C3 C4 Cl2 -178.9(3)
C3 C4 C5 C6 -0.2(5)
Cl2 C4 C5 C6 179.4(3)
C4 C5 C6 C1 -0.4(5)
C2 C1 C6 C5 0.4(5)
C7 C1 C6 C5 -177.6(3)
C2 C1 C7 O1 -46.6(5)
C6 C1 C7 O1 131.3(3)
C2 C1 C7 C8 133.7(3)
C6 C1 C7 C8 -48.4(4)
O1 C7 C8 C9 -47.3(4)
C1 C7 C8 C9 132.4(3)
O1 C7 C8 Br1 74.2(3)
C1 C7 C8 Br1 -106.1(2)
C17 O3 C9 C10 -72.7(3)
C17 O3 C9 C8 166.3(3)
C7 C8 C9 O3 -60.0(3)
Br1 C8 C9 O3 -178.24(19)
C7 C8 C9 C10 179.8(2)
Br1 C8 C9 C10 61.6(3)
O3 C9 C10 C15 125.6(3)
C8 C9 C10 C15 -120.4(3)
O3 C9 C10 C11 -53.1(4)
C8 C9 C10 C11 60.8(4)
C15 C10 C11 C12 2.0(5)
C9 C10 C11 C12 -179.2(3)
C10 C11 C12 C13 -0.8(6)
C10 C11 C12 Cl3 162.9(5)
C16 O2 C13 C14 -2.2(5)
C16 O2 C13 C12 178.3(4)
C11 C12 C13 O2 178.4(3)
Cl3 C12 C13 O2 17.8(7)
C11 C12 C13 C14 -1.1(5)
Cl3 C12 C13 C14 -161.6(6)
O2 C13 C14 C15 -177.7(3)
C12 C13 C14 C15 1.8(5)
C11 C10 C15 C14 -1.3(5)
C9 C10 C15 C14 179.9(3)
C13 C14 C15 C10 -0.6(5)
